data_4337070
loop_
_publ_author_name
'Antoine B\'eziau'
'St\'ephane A. Baudron'
'Audrey Fluck'
'Mir Wais Hosseini'

_publ_contact_author
; Prof Mir Wais Hosseini
  Laboratoire de Tectonique Mol\'eculaire, 
  UMR CNRS 7140, Universit\'e de Strasbourg,
  CS 90032
  F-67081 Strasbourg Cedex, France 
;
_publ_contact_author_email hosseini@unistra.fr
_publ_contact_author_fax '33 3 68 85 13 23'
_publ_contact_author_phone '33 3 68 85 13 25'
_publ_section_title
;
 From Sequential to One-Pot Synthesis of Dipyrrin Based Grid-Type Mixed
 Metal-Organic Frameworks
;
_journal_name_full 'Inorganic Chemistry'
_journal_page_first 14439
_journal_page_last 14448
_journal_paper_doi 10.1021/ic402892f
_journal_volume 52
_journal_year 2013
_chemical_formula_moiety 'C56 H40 Cd Cl2 N12 Pd2, 4(C H Cl3)'
_chemical_formula_sum 'C60 H44 Cd Cl14 N12 Pd2'
_chemical_formula_weight 1754.57
_chemical_name_systematic
;
 ?
;
_space_group_IT_number 2
_symmetry_cell_setting triclinic
_symmetry_space_group_name_Hall '-P 1'
_symmetry_space_group_name_H-M 'P -1'
_atom_sites_solution_hydrogens geom
_atom_sites_solution_primary direct
_atom_sites_solution_secondary difmap
_audit_creation_method SHELXL-97
_cell_angle_alpha 89.5150(10)
_cell_angle_beta 85.8570(10)
_cell_angle_gamma 79.4270(10)
_cell_formula_units_Z 1
_cell_length_a 9.0610(2)
_cell_length_b 11.9362(2)
_cell_length_c 15.7702(3)
_cell_measurement_reflns_used 9897
_cell_measurement_temperature 173(2)
_cell_measurement_theta_max 29.96
_cell_measurement_theta_min 2.59
_cell_volume 1672.25(6)
_computing_cell_refinement 'Bruker SAINT'
_computing_data_collection 'Bruker APEX2'
_computing_data_reduction 'Bruker SAINT'
_computing_molecular_graphics 'Bruker SHELXTL'
_computing_publication_material 'Bruker SHELXTL'
_computing_structure_refinement 'SHELXL-97 (Sheldrick, 2008)'
_computing_structure_solution 'SHELXS-97 (Sheldrick, 2008)'
_diffrn_ambient_temperature 173(2)
_diffrn_measured_fraction_theta_full 0.962
_diffrn_measured_fraction_theta_max 0.962
_diffrn_measurement_device_type 'Bruker APEX-II CCD'
_diffrn_measurement_method '\f and \w scans'
_diffrn_radiation_monochromator graphite
_diffrn_radiation_source 'fine-focus sealed tube'
_diffrn_radiation_type MoK\a
_diffrn_radiation_wavelength 0.71073
_diffrn_reflns_av_R_equivalents 0.0323
_diffrn_reflns_av_sigmaI/netI 0.0323
_diffrn_reflns_limit_h_max 12
_diffrn_reflns_limit_h_min -12
_diffrn_reflns_limit_k_max 15
_diffrn_reflns_limit_k_min -16
_diffrn_reflns_limit_l_max 22
_diffrn_reflns_limit_l_min -22
_diffrn_reflns_number 33517
_diffrn_reflns_theta_full 29.39
_diffrn_reflns_theta_max 29.39
_diffrn_reflns_theta_min 1.29
_exptl_absorpt_coefficient_mu 1.456
_exptl_absorpt_correction_T_max 0.9576
_exptl_absorpt_correction_T_min 0.8112
_exptl_absorpt_correction_type multi-scan
_exptl_absorpt_process_details sadabs
_exptl_crystal_colour orange
_exptl_crystal_density_diffrn 1.742
_exptl_crystal_description platelet
_exptl_crystal_F_000 866
_exptl_crystal_size_max 0.15
_exptl_crystal_size_mid 0.10
_exptl_crystal_size_min 0.03
_refine_diff_density_max 1.116
_refine_diff_density_min -1.095
_refine_diff_density_rms 0.107
_refine_ls_extinction_method none
_refine_ls_goodness_of_fit_ref 1.069
_refine_ls_hydrogen_treatment constr
_refine_ls_matrix_type full
_refine_ls_number_parameters 406
_refine_ls_number_reflns 8884
_refine_ls_number_restraints 0
_refine_ls_restrained_S_all 1.069
_refine_ls_R_factor_all 0.0414
_refine_ls_R_factor_gt 0.0328
_refine_ls_shift/su_max 0.000
_refine_ls_shift/su_mean 0.000
_refine_ls_structure_factor_coef Fsqd
_refine_ls_weighting_details 'calc w=1/[\s^2^(Fo^2^)+(0.0444P)^2^+1.6391P] where P=(Fo^2^+2Fc^2^)/3'
_refine_ls_weighting_scheme calc
_refine_ls_wR_factor_gt 0.0820
_refine_ls_wR_factor_ref 0.0919
_reflns_number_gt 7594
_reflns_number_total 8884
_reflns_threshold_expression >2sigma(I)
_cod_data_source_file ic402892f_si_002_12.cif
_cod_data_source_block M'MOF11
_cod_original_sg_symbol_H-M 'P -1 '
_cod_database_code 4337070

loop_
_symmetry_equiv_pos_as_xyz
'x, y, z'
'-x, -y, -z'

loop_
_atom_site_label
_atom_site_type_symbol
_atom_site_fract_x
_atom_site_fract_y
_atom_site_fract_z
_atom_site_U_iso_or_equiv
_atom_site_adp_type
_atom_site_occupancy
_atom_site_symmetry_multiplicity
_atom_site_calc_flag
_atom_site_refinement_flags
C1 C 0.1645(3) 0.9697(2) -0.17499(18) 0.0254(6) Uani 1 1 d .
H1 H 0.0871 1.0149 -0.2020 0.030 Uiso 1 1 calc R
C2 C 0.2957(3) 0.9065(3) -0.21770(18) 0.0284(6) Uani 1 1 d .
H2 H 0.3194 0.9029 -0.2761 0.034 Uiso 1 1 calc R
C3 C 0.3809(3) 0.8518(2) -0.15639(18) 0.0236(6) Uani 1 1 d .
H3 H 0.4727 0.8023 -0.1653 0.028 Uiso 1 1 calc R
C4 C 0.3023(3) 0.8850(2) -0.07596(16) 0.0169(5) Uani 1 1 d .
C5 C 0.3591(3) 0.8697(2) 0.00331(16) 0.0165(5) Uani 1 1 d .
C6 C 0.2978(3) 0.9322(2) 0.07673(16) 0.0173(5) Uani 1 1 d .
C7 C 0.3681(3) 0.9463(2) 0.15255(18) 0.0243(6) Uani 1 1 d .
H7 H 0.4583 0.9039 0.1688 0.029 Uiso 1 1 calc R
C8 C 0.2777(3) 1.0347(3) 0.19758(19) 0.0295(6) Uani 1 1 d .
H8 H 0.2959 1.0645 0.2493 0.035 Uiso 1 1 calc R
C9 C 0.1524(3) 1.0709(2) 0.15002(18) 0.0252(6) Uani 1 1 d .
H9 H 0.0737 1.1303 0.1659 0.030 Uiso 1 1 calc R
C10 C 0.5045(3) 0.7887(2) 0.00660(16) 0.0170(5) Uani 1 1 d .
C11 C 0.5120(3) 0.6749(2) -0.01485(17) 0.0199(5) Uani 1 1 d .
H11 H 0.4263 0.6490 -0.0294 0.024 Uiso 1 1 calc R
C12 C 0.6481(3) 0.6008(2) -0.01426(17) 0.0205(5) Uani 1 1 d .
H12 H 0.6513 0.5246 -0.0276 0.025 Uiso 1 1 calc R
C13 C 0.7683(3) 0.7430(2) 0.02412(18) 0.0200(5) Uani 1 1 d .
H13 H 0.8566 0.7669 0.0363 0.024 Uiso 1 1 calc R
C14 C 0.6361(3) 0.8228(2) 0.02715(18) 0.0204(5) Uani 1 1 d .
H14 H 0.6354 0.8979 0.0427 0.024 Uiso 1 1 calc R
C15 C 0.6940(4) 0.9630(3) 0.44909(19) 0.0322(7) Uani 1 1 d .
H15 H 0.6403 1.0134 0.4898 0.039 Uiso 1 1 calc R
C16 C 0.6279(4) 0.9066(3) 0.3887(2) 0.0358(7) Uani 1 1 d .
H16 H 0.5256 0.9117 0.3826 0.043 Uiso 1 1 calc R
C17 C 0.7447(4) 0.8420(3) 0.34030(19) 0.0306(7) Uani 1 1 d .
H17 H 0.7360 0.7966 0.2940 0.037 Uiso 1 1 calc R
C18 C 0.8798(3) 0.8571(2) 0.37355(16) 0.0223(6) Uani 1 1 d .
C19 C 1.0238(3) 0.7922(2) 0.35526(16) 0.0220(5) Uani 1 1 d .
C20 C 1.1434(3) 0.7843(2) 0.40619(17) 0.0237(6) Uani 1 1 d .
C21 C 1.2727(4) 0.6962(3) 0.4045(2) 0.0308(7) Uani 1 1 d .
H21 H 1.3057 0.6433 0.3610 0.037 Uiso 1 1 calc R
C22 C 1.3395(4) 0.7038(3) 0.4790(2) 0.0378(8) Uani 1 1 d .
H22 H 1.4253 0.6565 0.4964 0.045 Uiso 1 1 calc R
C23 C 1.2521(4) 0.7978(3) 0.52411(19) 0.0340(7) Uani 1 1 d .
H23 H 1.2723 0.8218 0.5773 0.041 Uiso 1 1 calc R
C24 C 1.0430(3) 0.7165(2) 0.27846(16) 0.0204(5) Uani 1 1 d .
C25 C 0.9893(4) 0.6149(2) 0.27975(17) 0.0279(6) Uani 1 1 d .
H25 H 0.9472 0.5886 0.3299 0.034 Uiso 1 1 calc R
C26 C 0.9996(3) 0.5534(2) 0.20473(17) 0.0248(6) Uani 1 1 d .
H26 H 0.9640 0.4851 0.2061 0.030 Uiso 1 1 calc R
C27 C 1.1148(3) 0.6828(2) 0.13069(16) 0.0198(5) Uani 1 1 d .
H27 H 1.1593 0.7059 0.0801 0.024 Uiso 1 1 calc R
C28 C 1.1103(3) 0.7489(2) 0.20277(16) 0.0217(5) Uani 1 1 d .
H28 H 1.1520 0.8146 0.2005 0.026 Uiso 1 1 calc R
N1 N 0.1661(2) 0.95606(18) -0.09125(14) 0.0178(4) Uani 1 1 d .
N2 N 0.1612(2) 1.00895(18) 0.07906(14) 0.0183(4) Uani 1 1 d .
N3 N 0.7754(2) 0.63318(18) 0.00452(14) 0.0176(4) Uani 1 1 d .
N4 N 0.8452(3) 0.9351(2) 0.44070(14) 0.0256(5) Uani 1 1 d .
N5 N 1.1373(3) 0.8477(2) 0.48095(14) 0.0264(5) Uani 1 1 d .
N6 N 1.0579(2) 0.58666(18) 0.13068(13) 0.0177(4) Uani 1 1 d .
Cl1 Cl 0.86656(7) 0.35793(5) 0.08589(4) 0.02002(13) Uani 1 1 d .
Pd1 Pd 0.0000 1.0000 0.0000 0.01552(7) Uani 1 2 d S
Pd2 Pd 1.0000 1.0000 0.5000 0.02276(8) Uani 1 2 d S
Cd1 Cd 1.0000 0.5000 0.0000 0.01288(6) Uani 1 2 d S
C29 C 0.5815(4) 0.4907(3) 0.2320(2) 0.0407(8) Uani 1 1 d .
H29 H 0.6489 0.4478 0.1874 0.049 Uiso 1 1 calc R
Cl2 Cl 0.65419(13) 0.45472(13) 0.33008(7) 0.0729(4) Uani 1 1 d .
Cl3 Cl 0.56927(13) 0.63634(10) 0.21212(7) 0.0595(3) Uani 1 1 d .
Cl4 Cl 0.40214(11) 0.45424(9) 0.22930(6) 0.0488(2) Uani 1 1 d .
C30 C 0.1903(6) 0.2796(4) 0.4197(3) 0.0669(14) Uani 1 1 d .
H30 H 0.1540 0.2305 0.4635 0.080 Uiso 1 1 calc R
Cl5 Cl 0.37165(13) 0.21528(10) 0.38098(7) 0.0582(3) Uani 1 1 d .
Cl6 Cl 0.06936(17) 0.29322(13) 0.33608(13) 0.0988(5) Uani 1 1 d .
Cl7 Cl 0.1945(3) 0.41179(13) 0.46538(11) 0.1200(7) Uani 1 1 d .

loop_
_atom_site_aniso_label
_atom_site_aniso_U_11
_atom_site_aniso_U_22
_atom_site_aniso_U_33
_atom_site_aniso_U_23
_atom_site_aniso_U_13
_atom_site_aniso_U_12
C1 0.0191(13) 0.0293(14) 0.0263(13) 0.0050(11) -0.0043(10) 0.0002(11)
C2 0.0232(14) 0.0358(16) 0.0239(13) -0.0002(11) 0.0017(10) -0.0004(12)
C3 0.0160(12) 0.0240(13) 0.0287(13) -0.0041(10) 0.0022(10) 0.0004(11)
C4 0.0086(10) 0.0133(11) 0.0281(13) -0.0004(9) -0.0018(9) -0.0005(9)
C5 0.0086(10) 0.0123(11) 0.0287(13) 0.0012(9) -0.0019(9) -0.0020(9)
C6 0.0110(11) 0.0145(11) 0.0260(12) 0.0015(9) -0.0021(9) -0.0011(9)
C7 0.0147(12) 0.0281(14) 0.0306(14) -0.0015(11) -0.0059(10) -0.0036(11)
C8 0.0230(14) 0.0362(16) 0.0301(15) -0.0118(12) -0.0053(11) -0.0059(13)
C9 0.0191(13) 0.0232(13) 0.0321(14) -0.0094(11) 0.0001(10) -0.0008(11)
C10 0.0122(11) 0.0154(11) 0.0226(12) 0.0018(9) -0.0024(9) -0.0005(9)
C11 0.0122(11) 0.0171(12) 0.0305(13) -0.0006(10) -0.0052(9) -0.0017(10)
C12 0.0172(12) 0.0135(11) 0.0304(14) -0.0020(10) -0.0031(10) -0.0008(10)
C13 0.0109(11) 0.0160(12) 0.0345(14) -0.0015(10) -0.0048(10) -0.0045(10)
C14 0.0145(12) 0.0128(11) 0.0337(14) 0.0002(10) -0.0035(10) -0.0014(10)
C15 0.0323(16) 0.0332(16) 0.0296(15) -0.0089(12) 0.0075(12) -0.0055(13)
C16 0.0301(16) 0.0382(18) 0.0385(17) -0.0097(14) 0.0035(13) -0.0063(14)
C17 0.0337(16) 0.0302(15) 0.0286(14) -0.0095(12) -0.0007(12) -0.0074(13)
C18 0.0292(14) 0.0199(12) 0.0178(11) -0.0067(9) 0.0007(10) -0.0055(11)
C19 0.0341(15) 0.0182(12) 0.0144(11) -0.0058(9) 0.0017(10) -0.0078(11)
C20 0.0321(15) 0.0204(13) 0.0192(12) -0.0059(10) -0.0005(10) -0.0063(12)
C21 0.0340(16) 0.0261(15) 0.0309(15) -0.0106(12) -0.0053(12) -0.0002(13)
C22 0.0440(19) 0.0307(16) 0.0374(17) -0.0070(13) -0.0143(14) 0.0018(15)
C23 0.050(2) 0.0277(15) 0.0250(14) -0.0053(12) -0.0140(13) -0.0036(14)
C24 0.0227(13) 0.0202(12) 0.0178(11) -0.0067(9) -0.0016(9) -0.0020(11)
C25 0.0436(17) 0.0236(14) 0.0181(12) -0.0045(10) 0.0025(11) -0.0115(13)
C26 0.0358(16) 0.0206(13) 0.0207(12) -0.0046(10) -0.0020(11) -0.0125(12)
C27 0.0205(12) 0.0208(12) 0.0186(11) -0.0042(9) 0.0005(9) -0.0054(11)
C28 0.0231(13) 0.0213(13) 0.0215(12) -0.0048(10) 0.0006(10) -0.0064(11)
N1 0.0106(9) 0.0173(10) 0.0244(11) 0.0016(8) -0.0020(8) 0.0011(8)
N2 0.0110(9) 0.0166(10) 0.0261(11) -0.0024(8) -0.0018(8) 0.0008(8)
N3 0.0116(9) 0.0153(10) 0.0253(11) -0.0008(8) -0.0021(8) -0.0009(8)
N4 0.0329(13) 0.0229(12) 0.0206(11) -0.0082(9) 0.0019(9) -0.0053(10)
N5 0.0381(14) 0.0209(11) 0.0197(11) -0.0069(9) -0.0052(9) -0.0023(10)
N6 0.0177(10) 0.0180(10) 0.0176(10) -0.0056(8) -0.0035(8) -0.0023(9)
Cl1 0.0200(3) 0.0188(3) 0.0222(3) -0.0023(2) 0.0004(2) -0.0065(2)
Pd1 0.00850(12) 0.01403(13) 0.02271(13) 0.00005(9) -0.00136(9) 0.00146(10)
Pd2 0.03375(17) 0.01888(14) 0.01543(13) -0.00719(10) 0.00006(11) -0.00463(12)
Cd1 0.00968(11) 0.01233(12) 0.01573(11) -0.00376(8) -0.00189(8) 0.00089(9)
C29 0.0342(17) 0.055(2) 0.0273(15) 0.0010(14) 0.0031(13) 0.0044(16)
Cl2 0.0553(6) 0.1149(10) 0.0508(6) 0.0325(6) -0.0208(5) -0.0167(7)
Cl3 0.0675(7) 0.0588(6) 0.0537(6) 0.0105(5) 0.0010(5) -0.0182(5)
Cl4 0.0437(5) 0.0507(5) 0.0510(5) -0.0154(4) -0.0049(4) -0.0047(4)
C30 0.079(3) 0.046(2) 0.064(3) 0.019(2) 0.021(2) 0.008(2)
Cl5 0.0573(6) 0.0638(7) 0.0529(6) -0.0082(5) -0.0056(5) -0.0089(5)
Cl6 0.0669(8) 0.0748(9) 0.1530(16) 0.0287(9) -0.0298(9) -0.0009(7)
Cl7 0.196(2) 0.0671(9) 0.0746(10) -0.0195(7) 0.0084(11) 0.0283(11)

loop_
_atom_type_symbol
_atom_type_description
_atom_type_scat_dispersion_real
_atom_type_scat_dispersion_imag
_atom_type_scat_source
C C 0.0033 0.0016 'International Tables Vol C Tables 4.2.6.8 and 6.1.1.4'
H H 0.0000 0.0000 'International Tables Vol C Tables 4.2.6.8 and 6.1.1.4'
N N 0.0061 0.0033 'International Tables Vol C Tables 4.2.6.8 and 6.1.1.4'
Cl Cl 0.1484 0.1585 'International Tables Vol C Tables 4.2.6.8 and 6.1.1.4'
Pd Pd -0.9988 1.0072 'International Tables Vol C Tables 4.2.6.8 and 6.1.1.4'
Cd Cd -0.8075 1.2024 'International Tables Vol C Tables 4.2.6.8 and 6.1.1.4'

loop_
_geom_angle_atom_site_label_1
_geom_angle_atom_site_label_2
_geom_angle_atom_site_label_3
_geom_angle
_geom_angle_site_symmetry_1
_geom_angle_site_symmetry_3
N1 C1 C2 111.3(2) . .
N1 C1 H1 124.4 . .
C2 C1 H1 124.4 . .
C3 C2 C1 106.6(2) . .
C3 C2 H2 126.7 . .
C1 C2 H2 126.7 . .
C2 C3 C4 107.1(2) . .
C2 C3 H3 126.4 . .
C4 C3 H3 126.4 . .
C5 C4 N1 123.9(2) . .
C5 C4 C3 127.1(2) . .
N1 C4 C3 107.9(2) . .
C4 C5 C6 124.9(2) . .
C4 C5 C10 115.7(2) . .
C6 C5 C10 119.0(2) . .
N2 C6 C5 122.5(2) . .
N2 C6 C7 108.1(2) . .
C5 C6 C7 128.4(2) . .
C8 C7 C6 107.1(2) . .
C8 C7 H7 126.4 . .
C6 C7 H7 126.4 . .
C7 C8 C9 106.5(3) . .
C7 C8 H8 126.7 . .
C9 C8 H8 126.7 . .
N2 C9 C8 111.1(2) . .
N2 C9 H9 124.4 . .
C8 C9 H9 124.4 . .
C14 C10 C11 118.0(2) . .
C14 C10 C5 122.6(2) . .
C11 C10 C5 119.4(2) . .
C12 C11 C10 119.2(2) . .
C12 C11 H11 120.4 . .
C10 C11 H11 120.4 . .
N3 C12 C11 123.2(2) . .
N3 C12 H12 118.4 . .
C11 C12 H12 118.4 . .
N3 C13 C14 123.3(2) . .
N3 C13 H13 118.4 . .
C14 C13 H13 118.4 . .
C13 C14 C10 118.8(2) . .
C13 C14 H14 120.6 . .
C10 C14 H14 120.6 . .
N4 C15 C16 111.4(3) . .
N4 C15 H15 124.3 . .
C16 C15 H15 124.3 . .
C17 C16 C15 106.2(3) . .
C17 C16 H16 126.9 . .
C15 C16 H16 126.9 . .
C16 C17 C18 107.6(3) . .
C16 C17 H17 126.2 . .
C18 C17 H17 126.2 . .
N4 C18 C19 123.2(3) . .
N4 C18 C17 108.6(2) . .
C19 C18 C17 127.3(2) . .
C20 C19 C18 125.5(2) . .
C20 C19 C24 117.9(2) . .
C18 C19 C24 116.2(2) . .
C19 C20 N5 123.2(2) . .
C19 C20 C21 126.7(2) . .
N5 C20 C21 108.5(2) . .
C22 C21 C20 107.0(3) . .
C22 C21 H21 126.5 . .
C20 C21 H21 126.5 . .
C21 C22 C23 106.4(3) . .
C21 C22 H22 126.8 . .
C23 C22 H22 126.8 . .
N5 C23 C22 111.5(3) . .
N5 C23 H23 124.2 . .
C22 C23 H23 124.2 . .
C28 C24 C25 118.1(2) . .
C28 C24 C19 120.3(2) . .
C25 C24 C19 121.5(2) . .
C24 C25 C26 118.6(3) . .
C24 C25 H25 120.7 . .
C26 C25 H25 120.7 . .
N6 C26 C25 123.6(3) . .
N6 C26 H26 118.2 . .
C25 C26 H26 118.2 . .
N6 C27 C28 122.8(2) . .
N6 C27 H27 118.6 . .
C28 C27 H27 118.6 . .
C27 C28 C24 119.4(3) . .
C27 C28 H28 120.3 . .
C24 C28 H28 120.3 . .
C1 N1 C4 107.0(2) . .
C1 N1 Pd1 129.64(17) . .
C4 N1 Pd1 122.56(17) . .
C9 N2 C6 107.0(2) . .
C9 N2 Pd1 128.65(17) . .
C6 N2 Pd1 123.37(17) . .
C12 N3 C13 117.5(2) . .
C12 N3 Cd1 119.85(16) . .
C13 N3 Cd1 122.61(17) . .
C15 N4 C18 106.2(2) . .
C15 N4 Pd2 129.55(19) . .
C18 N4 Pd2 124.0(2) . .
C23 N5 C20 106.5(2) . .
C23 N5 Pd2 129.9(2) . .
C20 N5 Pd2 122.62(19) . .
C26 N6 C27 117.3(2) . .
C26 N6 Cd1 118.33(18) . .
C27 N6 Cd1 122.49(17) . .
N1 Pd1 N1 180.0 2_575 .
N1 Pd1 N2 93.05(9) 2_575 .
N1 Pd1 N2 86.95(9) . .
N1 Pd1 N2 86.95(9) 2_575 2_575
N1 Pd1 N2 93.05(9) . 2_575
N2 Pd1 N2 180.0 . 2_575
N4 Pd2 N4 180.000(1) 2_776 .
N4 Pd2 N5 87.19(10) 2_776 2_776
N4 Pd2 N5 92.81(10) . 2_776
N4 Pd2 N5 92.81(10) 2_776 .
N4 Pd2 N5 87.19(10) . .
N5 Pd2 N5 180.000(1) 2_776 .
N3 Cd1 N3 180.0 . 2_765
N3 Cd1 N6 87.81(7) . .
N3 Cd1 N6 92.19(7) 2_765 .
N3 Cd1 N6 92.19(7) . 2_765
N3 Cd1 N6 87.81(7) 2_765 2_765
N6 Cd1 N6 180.00(5) . 2_765
N3 Cd1 Cl1 89.57(5) . 2_765
N3 Cd1 Cl1 90.43(5) 2_765 2_765
N6 Cd1 Cl1 88.77(5) . 2_765
N6 Cd1 Cl1 91.23(5) 2_765 2_765
N3 Cd1 Cl1 90.43(5) . .
N3 Cd1 Cl1 89.57(5) 2_765 .
N6 Cd1 Cl1 91.23(5) . .
N6 Cd1 Cl1 88.77(5) 2_765 .
Cl1 Cd1 Cl1 180.00(2) 2_765 .
Cl2 C29 Cl3 110.9(2) . .
Cl2 C29 Cl4 110.26(19) . .
Cl3 C29 Cl4 109.63(19) . .
Cl2 C29 H29 108.7 . .
Cl3 C29 H29 108.7 . .
Cl4 C29 H29 108.7 . .
Cl7 C30 Cl5 110.0(3) . .
Cl7 C30 Cl6 111.5(2) . .
Cl5 C30 Cl6 109.3(3) . .
Cl7 C30 H30 108.7 . .
Cl5 C30 H30 108.7 . .
Cl6 C30 H30 108.7 . .

loop_
_geom_bond_atom_site_label_1
_geom_bond_atom_site_label_2
_geom_bond_distance
_geom_bond_site_symmetry_2
C1 N1 1.330(3) .
C1 C2 1.414(4) .
C1 H1 0.9300 .
C2 C3 1.368(4) .
C2 H2 0.9300 .
C3 C4 1.431(3) .
C3 H3 0.9300 .
C4 C5 1.384(4) .
C4 N1 1.399(3) .
C5 C6 1.405(3) .
C5 C10 1.488(3) .
C6 N2 1.396(3) .
C6 C7 1.420(4) .
C7 C8 1.379(4) .
C7 H7 0.9300 .
C8 C9 1.405(4) .
C8 H8 0.9300 .
C9 N2 1.336(3) .
C9 H9 0.9300 .
C10 C14 1.389(4) .
C10 C11 1.391(4) .
C11 C12 1.380(3) .
C11 H11 0.9300 .
C12 N3 1.335(3) .
C12 H12 0.9300 .
C13 N3 1.338(3) .
C13 C14 1.385(3) .
C13 H13 0.9300 .
C14 H14 0.9300 .
C15 N4 1.346(4) .
C15 C16 1.400(5) .
C15 H15 0.9300 .
C16 C17 1.375(4) .
C16 H16 0.9300 .
C17 C18 1.407(4) .
C17 H17 0.9300 .
C18 N4 1.395(3) .
C18 C19 1.401(4) .
C19 C20 1.385(4) .
C19 C24 1.498(3) .
C20 N5 1.399(3) .
C20 C21 1.423(4) .
C21 C22 1.371(4) .
C21 H21 0.9300 .
C22 C23 1.414(4) .
C22 H22 0.9300 .
C23 N5 1.329(4) .
C23 H23 0.9300 .
C24 C28 1.386(4) .
C24 C25 1.386(4) .
C25 C26 1.386(4) .
C25 H25 0.9300 .
C26 N6 1.334(3) .
C26 H26 0.9300 .
C27 N6 1.342(4) .
C27 C28 1.383(3) .
C27 H27 0.9300 .
C28 H28 0.9300 .
N1 Pd1 2.005(2) .
N2 Pd1 2.006(2) .
N3 Cd1 2.339(2) .
N4 Pd2 2.011(3) .
N5 Pd2 2.017(2) .
N6 Cd1 2.446(2) .
Cl1 Cd1 2.5786(6) .
Pd1 N1 2.005(2) 2_575
Pd1 N2 2.006(2) 2_575
Pd2 N4 2.011(3) 2_776
Pd2 N5 2.017(2) 2_776
Cd1 N3 2.339(2) 2_765
Cd1 N6 2.446(2) 2_765
Cd1 Cl1 2.5786(6) 2_765
C29 Cl2 1.744(3) .
C29 Cl3 1.749(4) .
C29 Cl4 1.761(4) .
C29 H29 0.9800 .
C30 Cl7 1.748(5) .
C30 Cl5 1.750(5) .
C30 Cl6 1.763(6) .
C30 H30 0.9800 .
